data_7053459
loop_
_publ_author_name
'Uhl, Werner'
'Rohling, Martina'
'K\"osters, Jutta'

_publ_section_title
;
 Hydroalumination of dialkynylgermanes---synthesis of
 alkenyl--alkynylgermanes with intramolecular aluminium--carbon
 interactions
;
_journal_issue 8
_journal_name_full 'New Journal of Chemistry'
_journal_page_first 1630
_journal_paper_doi 10.1039/c0nj00050g
_journal_volume 34
_journal_year 2010
_chemical_formula_sum 'C18 H16 Ge'
_chemical_formula_weight 304.90
_chemical_name_systematic
;
?
;
_space_group_IT_number 15
_symmetry_cell_setting monoclinic
_symmetry_space_group_name_Hall '-C 2yc'
_symmetry_space_group_name_H-M 'C 1 2/c 1'
_atom_sites_solution_hydrogens geom
_atom_sites_solution_primary direct
_atom_sites_solution_secondary difmap
_audit_creation_method SHELXL-97
_cell_angle_alpha 90.00
_cell_angle_beta 118.9580(10)
_cell_angle_gamma 90.00
_cell_formula_units_Z 4
_cell_length_a 16.2568(3)
_cell_length_b 9.5968(2)
_cell_length_c 11.0282(2)
_cell_measurement_reflns_used 3138
_cell_measurement_temperature 153(2)
_cell_measurement_theta_max 71.945
_cell_measurement_theta_min 5.561
_cell_volume 1505.43(5)
_computing_cell_refinement 'Bruker SAINT+'
_computing_data_collection 'Bruker SMART'
_computing_data_reduction 'Bruker SHELXTL'
_computing_molecular_graphics 'Bruker SHELXTL'
_computing_publication_material 'Bruker SHELXTL'
_computing_structure_refinement 'SHELXL-97 (Sheldrick, 1997)'
_computing_structure_solution 'SHELXS-97 (Sheldrick, 1990)'
_diffrn_ambient_temperature 153(2)
_diffrn_measured_fraction_theta_full 0.927
_diffrn_measured_fraction_theta_max 0.927
_diffrn_measurement_device_type 'CCD area detector'
_diffrn_measurement_method 'omega scans'
_diffrn_radiation_monochromator graphite
_diffrn_radiation_source 'rotating anode'
_diffrn_radiation_type CuK\a
_diffrn_radiation_wavelength 1.54184
_diffrn_reflns_av_R_equivalents 0.0220
_diffrn_reflns_av_sigmaI/netI 0.0203
_diffrn_reflns_limit_h_max 19
_diffrn_reflns_limit_h_min -19
_diffrn_reflns_limit_k_max 11
_diffrn_reflns_limit_k_min -11
_diffrn_reflns_limit_l_max 13
_diffrn_reflns_limit_l_min -13
_diffrn_reflns_number 4287
_diffrn_reflns_theta_full 71.94
_diffrn_reflns_theta_max 71.94
_diffrn_reflns_theta_min 6.18
_exptl_absorpt_coefficient_mu 2.609
_exptl_absorpt_correction_T_max 0.7804
_exptl_absorpt_correction_T_min 0.6510
_exptl_absorpt_correction_type empirical
_exptl_absorpt_process_details SADABS
_exptl_crystal_colour colourless
_exptl_crystal_density_diffrn 1.345
_exptl_crystal_density_method 'not measured'
_exptl_crystal_description block
_exptl_crystal_F_000 624
_exptl_crystal_size_max 0.18
_exptl_crystal_size_mid 0.11
_exptl_crystal_size_min 0.10
_refine_diff_density_max 0.426
_refine_diff_density_min -0.299
_refine_diff_density_rms 0.065
_refine_ls_extinction_method none
_refine_ls_goodness_of_fit_ref 1.058
_refine_ls_hydrogen_treatment constr
_refine_ls_matrix_type full
_refine_ls_number_parameters 88
_refine_ls_number_reflns 1377
_refine_ls_number_restraints 0
_refine_ls_restrained_S_all 1.058
_refine_ls_R_factor_all 0.0280
_refine_ls_R_factor_gt 0.0266
_refine_ls_shift/su_max 0.006
_refine_ls_shift/su_mean 0.000
_refine_ls_structure_factor_coef Fsqd
_refine_ls_weighting_details 'calc w=1/[\s^2^(Fo^2^)+(0.0478P)^2^+1.0369P] where P=(Fo^2^+2Fc^2^)/3'
_refine_ls_weighting_scheme calc
_refine_ls_wR_factor_gt 0.0716
_refine_ls_wR_factor_ref 0.0728
_reflns_number_gt 1304
_reflns_number_total 1377
_reflns_threshold_expression >2sigma(I)
_cod_data_source_file c0nj00050g.txt
_cod_data_source_block sad_1
_cod_depositor_comments
;
The following automatic conversions were performed:

'_symmetry_cell_setting' value 'Monoclinic' changed to 'monoclinic'
according to /home/saulius/struct/CIF-dictionaries/cif_core.dic
dictionary named 'cif_core.dic' version 2.4.2 from 2011-04-26.

Automatic conversion script
Id: cif_fix_values 1891 2012-01-12 08:04:46Z andrius 
;
_cod_original_sg_symbol_H-M C2/c
_cod_database_code 7053459

loop_
_symmetry_equiv_pos_as_xyz
'x, y, z'
'-x, y, -z+1/2'
'x+1/2, y+1/2, z'
'-x+1/2, y+1/2, -z+1/2'
'-x, -y, -z'
'x, -y, z-1/2'
'-x+1/2, -y+1/2, -z'
'x+1/2, -y+1/2, z-1/2'

loop_
_atom_site_label
_atom_site_type_symbol
_atom_site_fract_x
_atom_site_fract_y
_atom_site_fract_z
_atom_site_U_iso_or_equiv
_atom_site_adp_type
_atom_site_occupancy
_atom_site_symmetry_multiplicity
_atom_site_calc_flag
_atom_site_refinement_flags
Ge1 Ge 0.5000 0.74126(3) 0.2500 0.02075(13) Uani 1 2 d S
C1 C 0.40167(12) 0.62188(19) 0.12266(18) 0.0250(4) Uani 1 1 d .
C2 C 0.34066(12) 0.55003(19) 0.03818(18) 0.0234(4) Uani 1 1 d .
C3 C 0.26936(12) 0.46012(18) -0.06276(18) 0.0222(4) Uani 1 1 d .
C31 C 0.27601(13) 0.41576(19) -0.17813(19) 0.0264(4) Uani 1 1 d .
H31 H 0.3262 0.4493 -0.1926 0.032 Uiso 1 1 calc R
C32 C 0.21047(14) 0.3234(2) -0.2721(2) 0.0294(4) Uani 1 1 d .
H32 H 0.2162 0.2922 -0.3504 0.035 Uiso 1 1 calc R
C33 C 0.13686(15) 0.2761(2) -0.2535(2) 0.0294(4) Uani 1 1 d .
H33 H 0.0916 0.2120 -0.3184 0.035 Uiso 1 1 calc R
C34 C 0.12912(13) 0.3223(2) -0.1400(2) 0.0294(4) Uani 1 1 d .
H34 H 0.0778 0.2905 -0.1274 0.035 Uiso 1 1 calc R
C35 C 0.19420(12) 0.4132(2) -0.04538(18) 0.0252(4) Uani 1 1 d .
H35 H 0.1880 0.4444 0.0325 0.030 Uiso 1 1 calc R
C4 C 0.54325(14) 0.8503(2) 0.1447(2) 0.0310(4) Uani 1 1 d .
H4A H 0.5638 0.7892 0.0959 0.037 Uiso 1 1 calc R
H4B H 0.5946 0.9084 0.2065 0.037 Uiso 1 1 calc R
H4C H 0.4928 0.9076 0.0795 0.037 Uiso 1 1 calc R

loop_
_atom_site_aniso_label
_atom_site_aniso_U_11
_atom_site_aniso_U_22
_atom_site_aniso_U_33
_atom_site_aniso_U_23
_atom_site_aniso_U_13
_atom_site_aniso_U_12
Ge1 0.02140(19) 0.02314(18) 0.01621(18) 0.000 0.00792(14) 0.000
C1 0.0246(9) 0.0288(9) 0.0208(8) -0.0005(8) 0.0105(8) -0.0023(8)
C2 0.0269(9) 0.0257(8) 0.0207(8) 0.0034(7) 0.0139(8) 0.0014(8)
C3 0.0229(8) 0.0227(8) 0.0181(8) 0.0016(7) 0.0077(7) 0.0018(7)
C31 0.0278(9) 0.0287(9) 0.0243(9) 0.0005(8) 0.0140(8) -0.0001(8)
C32 0.0350(10) 0.0300(9) 0.0227(8) -0.0029(8) 0.0136(8) 0.0023(9)
C33 0.0257(10) 0.0280(9) 0.0242(10) -0.0017(8) 0.0040(9) -0.0009(8)
C34 0.0219(8) 0.0345(10) 0.0293(9) 0.0030(8) 0.0105(8) -0.0020(8)
C35 0.0252(9) 0.0298(9) 0.0205(8) 0.0017(7) 0.0109(7) 0.0026(7)
C4 0.0335(10) 0.0319(10) 0.0275(9) 0.0049(9) 0.0148(9) -0.0051(8)

loop_
_atom_type_symbol
_atom_type_description
_atom_type_scat_dispersion_real
_atom_type_scat_dispersion_imag
_atom_type_scat_source
C C 0.0181 0.0091 'International Tables Vol C Tables 4.2.6.8 and 6.1.1.4'
H H 0.0000 0.0000 'International Tables Vol C Tables 4.2.6.8 and 6.1.1.4'
Ge Ge -1.0885 0.8855 'International Tables Vol C Tables 4.2.6.8 and 6.1.1.4'

loop_
_geom_angle_atom_site_label_1
_geom_angle_atom_site_label_2
_geom_angle_atom_site_label_3
_geom_angle
_geom_angle_site_symmetry_1
_geom_angle_site_symmetry_3
C1 Ge1 C1 106.49(11) . 2_655
C1 Ge1 C4 110.34(8) . 2_655
C1 Ge1 C4 107.53(8) 2_655 2_655
C1 Ge1 C4 107.53(8) . .
C1 Ge1 C4 110.34(8) 2_655 .
C4 Ge1 C4 114.34(13) 2_655 .
C2 C1 Ge1 176.96(16) . .
C1 C2 C3 178.18(19) . .
C31 C3 C35 119.02(16) . .
C31 C3 C2 119.92(16) . .
C35 C3 C2 121.04(16) . .
C32 C31 C3 120.36(17) . .
C32 C31 H31 119.8 . .
C3 C31 H31 119.8 . .
C33 C32 C31 120.37(18) . .
C33 C32 H32 119.8 . .
C31 C32 H32 119.8 . .
C32 C33 C34 119.32(18) . .
C32 C33 H33 120.3 . .
C34 C33 H33 120.3 . .
C35 C34 C33 120.86(18) . .
C35 C34 H34 119.6 . .
C33 C34 H34 119.6 . .
C34 C35 C3 120.04(17) . .
C34 C35 H35 120.0 . .
C3 C35 H35 120.0 . .
Ge1 C4 H4A 109.5 . .
Ge1 C4 H4B 109.5 . .
H4A C4 H4B 109.5 . .
Ge1 C4 H4C 109.5 . .
H4A C4 H4C 109.5 . .
H4B C4 H4C 109.5 . .

loop_
_geom_bond_atom_site_label_1
_geom_bond_atom_site_label_2
_geom_bond_distance
_geom_bond_site_symmetry_2
Ge1 C1 1.9147(18) .
Ge1 C1 1.9147(18) 2_655
Ge1 C4 1.9307(18) 2_655
Ge1 C4 1.9307(18) .
C1 C2 1.197(3) .
C2 C3 1.441(3) .
C3 C31 1.395(2) .
C3 C35 1.400(2) .
C31 C32 1.387(3) .
C31 H31 0.9600 .
C32 C33 1.384(3) .
C32 H32 0.9600 .
C33 C34 1.390(3) .
C33 H33 0.9600 .
C34 C35 1.379(3) .
C34 H34 0.9600 .
C35 H35 0.9600 .
C4 H4A 0.9599 .
C4 H4B 0.9599 .
C4 H4C 0.9599 .

loop_
_geom_torsion_atom_site_label_1
_geom_torsion_atom_site_label_2
_geom_torsion_atom_site_label_3
_geom_torsion_atom_site_label_4
_geom_torsion
_geom_torsion_site_symmetry_1
C1 Ge1 C1 C2 -120(3) 2_655
C4 Ge1 C1 C2 123(3) 2_655
C4 Ge1 C1 C2 -2(3) .
Ge1 C1 C2 C3 94(7) .
C1 C2 C3 C31 -60(6) .
C1 C2 C3 C35 118(6) .
C35 C3 C31 C32 -1.8(3) .
C2 C3 C31 C32 176.62(17) .
C3 C31 C32 C33 1.1(3) .
C31 C32 C33 C34 0.2(3) .
C32 C33 C34 C35 -0.7(3) .
C33 C34 C35 C3 -0.1(3) .
C31 C3 C35 C34 1.3(3) .
C2 C3 C35 C34 -177.09(17) .
